data_7219858
loop_
_publ_author_name
'Smith, Vincent J.'
'Marais, Charl G.'
'Suwi\'nska, Kinga'
'Lipkowski, Janusz'
'Szumna, Agnieszka'
'Esterhuysen, Catharine'
'Barbour, Leonard J.'

_publ_section_title
;
 Concomitant polymorphs of p-iso-propylcalix[4]arene
;
_journal_issue 28
_journal_name_full CrystEngComm
_journal_page_first 5129
_journal_paper_doi 10.1039/C5CE00362H
_journal_volume 17
_journal_year 2015
_chemical_compound_source synthesis
_chemical_formula_moiety 'C40 H48 O4'
_chemical_formula_sum 'C40 H48 O4'
_chemical_formula_weight 592.78
_chemical_melting_point 562.9
_chemical_name_common p-iso-propylcalix[4]arene
_chemical_name_systematic p-iso-propylcalix[4]arene
_space_group_IT_number 15
_symmetry_cell_setting monoclinic
_symmetry_Int_Tables_number 15
_symmetry_space_group_name_Hall '-C 2yc'
_symmetry_space_group_name_H-M 'C 1 2/c 1'
_atom_sites_solution_hydrogens geom
_atom_sites_solution_primary direct
_atom_sites_solution_secondary difmap
_audit_creation_method SHELXL-97
_audit_update_record
;
2015-02-11 deposited with the CCDC.
2015-03-11 downloaded from the CCDC.
;
_cell_angle_alpha 90.00
_cell_angle_beta 103.211(2)
_cell_angle_gamma 90.00
_cell_formula_units_Z 8
_cell_length_a 24.851(3)
_cell_length_b 9.4124(13)
_cell_length_c 29.215(4)
_cell_measurement_reflns_used 6634
_cell_measurement_temperature 100(2)
_cell_measurement_theta_max 28.15
_cell_measurement_theta_min 2.32
_cell_volume 6652.8(15)
_computing_cell_refinement 'Bruker SAINT'
_computing_data_collection 'Bruker APEX2'
_computing_data_reduction 'Bruker SAINT'
_computing_structure_refinement 'SHELXL-97 (Sheldrick, 2008)'
_computing_structure_solution 'SHELXS-97 (Sheldrick, 2008)'
_diffrn_ambient_pressure 101.3
_diffrn_ambient_temperature 100(2)
_diffrn_measured_fraction_theta_full 0.996
_diffrn_measured_fraction_theta_max 0.950
_diffrn_measurement_device_type 'CCD area detector'
_diffrn_measurement_method '\f and \w scans'
_diffrn_radiation_monochromator graphite
_diffrn_radiation_probe x-ray
_diffrn_radiation_type MoK\a
_diffrn_radiation_wavelength 0.71073
_diffrn_reflns_av_R_equivalents 0.0278
_diffrn_reflns_av_sigmaI/netI 0.0230
_diffrn_reflns_limit_h_max 32
_diffrn_reflns_limit_h_min -33
_diffrn_reflns_limit_k_max 12
_diffrn_reflns_limit_k_min -12
_diffrn_reflns_limit_l_max 37
_diffrn_reflns_limit_l_min -37
_diffrn_reflns_number 36604
_diffrn_reflns_theta_full 25.00
_diffrn_reflns_theta_max 28.31
_diffrn_reflns_theta_min 1.43
_diffrn_source 'fine-focus sealed tube'
_diffrn_source_type 'Bruker SMART'
_diffrn_standards_decay_% 0
_diffrn_standards_interval_count 0
_diffrn_standards_interval_time 0
_diffrn_standards_number 0
_exptl_absorpt_coefficient_mu 0.075
_exptl_absorpt_correction_T_max 0.9955
_exptl_absorpt_correction_T_min 0.9831
_exptl_absorpt_correction_type multi-scan
_exptl_absorpt_process_details 'symmetry-related measurements'
_exptl_crystal_colour colourless
_exptl_crystal_density_diffrn 1.184
_exptl_crystal_density_method 'not measured'
_exptl_crystal_description 'diamond shaped'
_exptl_crystal_F_000 2560
_exptl_crystal_size_max 0.23
_exptl_crystal_size_mid 0.10
_exptl_crystal_size_min 0.06
_refine_diff_density_max 0.501
_refine_diff_density_min -0.295
_refine_diff_density_rms 0.051
_refine_ls_extinction_method none
_refine_ls_goodness_of_fit_ref 1.021
_refine_ls_hydrogen_treatment constr
_refine_ls_matrix_type full
_refine_ls_number_parameters 445
_refine_ls_number_reflns 7870
_refine_ls_number_restraints 17
_refine_ls_restrained_S_all 1.041
_refine_ls_R_factor_all 0.0693
_refine_ls_R_factor_gt 0.0601
_refine_ls_shift/su_max 0.000
_refine_ls_shift/su_mean 0.000
_refine_ls_structure_factor_coef Fsqd
_refine_ls_weighting_details 'calc w=1/[\s^2^(Fo^2^)+(0.0763P)^2^+8.6170P] where P=(Fo^2^+2Fc^2^)/3'
_refine_ls_weighting_scheme calc
_refine_ls_wR_factor_gt 0.1531
_refine_ls_wR_factor_ref 0.1600
_reflns_number_gt 6706
_reflns_number_total 7870
_reflns_threshold_expression >2sigma(I)
_cod_data_source_file c5ce00362h2.cif
_cod_data_source_block C:
_cod_depositor_comments
;Adding full bibliography for 7219857--7219859.cif.

The following automatic conversions were performed:

data name '_iucr_refine_instruction_details' was replaced with
'_iucr_refine_instructions_details' as specified in the replacement
file 'data/replacement-values/replacement_tags.lst'.

Automatic conversion script
Id: cif_correct_tags 9268 2022-04-12 08:56:07Z antanas 
;
_cod_original_cell_volume 6652.7(16)
_cod_original_sg_symbol_H-M 'C 2/c'
_cod_database_code 7219858

loop_
_symmetry_equiv_pos_as_xyz
'x, y, z'
'-x, y, -z+1/2'
'x+1/2, y+1/2, z'
'-x+1/2, y+1/2, -z+1/2'
'-x, -y, -z'
'x, -y, z-1/2'
'-x+1/2, -y+1/2, -z'
'x+1/2, -y+1/2, z-1/2'

loop_
_atom_site_label
_atom_site_type_symbol
_atom_site_fract_x
_atom_site_fract_y
_atom_site_fract_z
_atom_site_U_iso_or_equiv
_atom_site_adp_type
_atom_site_occupancy
_atom_site_symmetry_multiplicity
_atom_site_calc_flag
_atom_site_refinement_flags
_atom_site_disorder_assembly
_atom_site_disorder_group
O1C O 0.25915(5) 0.59939(12) 0.33376(4) 0.0291(3) Uani 1 1 d . . .
H1C H 0.2537 0.6338 0.3589 0.035 Uiso 1 1 calc R . .
C4C C 0.34931(7) 0.2219(2) 0.36075(7) 0.0381(4) Uani 1 1 d D . .
O1B O 0.15369(5) 0.54968(13) 0.29789(4) 0.0309(3) Uani 1 1 d . . .
H1B H 0.1882 0.5591 0.3052 0.037 Uiso 1 1 calc R . .
C3C C 0.30861(7) 0.2406(2) 0.31965(6) 0.0334(4) Uani 1 1 d . A .
H3C H 0.3018 0.1659 0.2972 0.040 Uiso 1 1 calc R . .
O1D O 0.23004(5) 0.68983(12) 0.41083(4) 0.0313(3) Uani 1 1 d . . .
H1D H 0.1953 0.6872 0.4037 0.038 Uiso 1 1 calc R . .
C2C C 0.27765(6) 0.36457(18) 0.31026(6) 0.0271(3) Uani 1 1 d . . .
O1A O 0.12319(6) 0.64859(14) 0.37294(4) 0.0361(3) Uani 1 1 d . . .
H1A H 0.1283 0.6208 0.3469 0.043 Uiso 1 1 calc R . .
C1C C 0.28841(6) 0.47349(17) 0.34342(6) 0.0262(3) Uani 1 1 d . A .
C6C C 0.32846(7) 0.45926(19) 0.38524(6) 0.0299(3) Uani 1 1 d . . .
C5C C 0.35825(7) 0.3324(2) 0.39283(7) 0.0361(4) Uani 1 1 d . A .
H5C H 0.3857 0.3215 0.4211 0.043 Uiso 1 1 calc R . .
C10C C 0.33844(7) 0.57437(19) 0.42260(6) 0.0334(4) Uani 1 1 d . A .
H10A H 0.3779 0.5736 0.4392 0.040 Uiso 1 1 calc R . .
H10B H 0.3303 0.6681 0.4072 0.040 Uiso 1 1 calc R . .
C2D C 0.30322(7) 0.55514(17) 0.45817(6) 0.0279(3) Uani 1 1 d . . .
C3D C 0.32365(7) 0.47658(18) 0.49868(6) 0.0304(3) Uani 1 1 d . A .
H3D H 0.3602 0.4403 0.5042 0.036 Uiso 1 1 calc R . .
C4D C 0.29225(7) 0.44946(18) 0.53133(6) 0.0307(4) Uani 1 1 d D . .
C5D C 0.23881(7) 0.50244(18) 0.52215(6) 0.0306(4) Uani 1 1 d . A .
H5D H 0.2167 0.4839 0.5441 0.037 Uiso 1 1 calc R . .
C6D C 0.21611(7) 0.58197(17) 0.48197(5) 0.0282(3) Uani 1 1 d . . .
C1D C 0.24954(7) 0.60819(16) 0.45057(5) 0.0267(3) Uani 1 1 d . A .
C10D C 0.15662(8) 0.63348(19) 0.47290(6) 0.0329(4) Uani 1 1 d . A .
H10C H 0.1467 0.6487 0.5035 0.039 Uiso 1 1 calc R . .
H10D H 0.1539 0.7262 0.4565 0.039 Uiso 1 1 calc R . .
C2A C 0.11528(7) 0.53148(19) 0.44365(6) 0.0306(4) Uani 1 1 d . . .
C3A C 0.09101(7) 0.4249(2) 0.46487(6) 0.0308(4) Uani 1 1 d . A .
H3A H 0.1000 0.4186 0.4982 0.037 Uiso 1 1 calc R . .
C4A C 0.05401(7) 0.3269(2) 0.43935(6) 0.0316(4) Uani 1 1 d . . .
C5A C 0.04237(7) 0.3360(2) 0.39040(6) 0.0354(4) Uani 1 1 d . A .
H5A H 0.0180 0.2686 0.3723 0.042 Uiso 1 1 calc R . .
C6A C 0.06552(7) 0.4412(2) 0.36731(6) 0.0341(4) Uani 1 1 d . . .
C1A C 0.10121(7) 0.5388(2) 0.39433(6) 0.0313(4) Uani 1 1 d . A .
C10A C 0.05146(7) 0.4463(3) 0.31363(6) 0.0392(5) Uani 1 1 d . A .
H10E H 0.0131 0.4123 0.3018 0.047 Uiso 1 1 calc R . .
H10F H 0.0531 0.5462 0.3034 0.047 Uiso 1 1 calc R . .
C2B C 0.09003(6) 0.3572(2) 0.29196(5) 0.0307(4) Uani 1 1 d . . .
C3B C 0.07577(7) 0.2189(2) 0.27744(6) 0.0374(4) Uani 1 1 d . A .
H3B H 0.0414 0.1820 0.2810 0.045 Uiso 1 1 calc R . .
C4B C 0.10999(8) 0.13275(19) 0.25785(6) 0.0363(4) Uani 1 1 d D . .
C5B C 0.16032(7) 0.18812(18) 0.25416(5) 0.0295(3) Uani 1 1 d . A .
H5B H 0.1845 0.1302 0.2413 0.035 Uiso 1 1 calc R . .
C6B C 0.17700(6) 0.32521(17) 0.26853(5) 0.0242(3) Uani 1 1 d . . .
C1B C 0.14058(6) 0.40944(17) 0.28642(5) 0.0251(3) Uani 1 1 d . A .
C10B C 0.23357(7) 0.37835(18) 0.26491(5) 0.0271(3) Uani 1 1 d . A .
H10G H 0.2304 0.4795 0.2554 0.032 Uiso 1 1 calc R . .
H10H H 0.2455 0.3244 0.2399 0.032 Uiso 1 1 calc R . .
C7C C 0.38119(13) 0.0790(3) 0.37155(13) 0.0363(7) Uani 0.694(5) 1 d PD A 1
H7C H 0.4055 0.0828 0.4039 0.044 Uiso 0.694(5) 1 calc PR A 1
C7D C 0.31804(8) 0.3685(2) 0.57601(6) 0.0290(4) Uani 0.932(4) 1 d PD A 1
H7D H 0.3519 0.3206 0.5705 0.035 Uiso 0.932(4) 1 calc PR A 1
C7A C 0.02632(7) 0.2188(2) 0.46498(6) 0.0332(4) Uani 1 1 d . A .
H7A H 0.0539 0.1916 0.4943 0.040 Uiso 1 1 calc R . .
C7B C 0.09934(14) -0.0226(3) 0.23722(12) 0.0279(6) Uani 0.589(4) 1 d PD A 1
H7B H 0.1347 -0.0616 0.2316 0.034 Uiso 0.589(4) 1 calc PR A 1
C9C C 0.41849(13) 0.0620(4) 0.33428(12) 0.0500(9) Uani 0.694(5) 1 d PD A 1
H9C1 H 0.4423 0.1456 0.3356 0.075 Uiso 0.694(5) 1 calc PR A 1
H9C2 H 0.3947 0.0531 0.3027 0.075 Uiso 0.694(5) 1 calc PR A 1
H9C3 H 0.4415 -0.0233 0.3417 0.075 Uiso 0.694(5) 1 calc PR A 1
C8C C 0.34464(17) -0.0510(4) 0.36720(13) 0.0455(8) Uani 0.694(5) 1 d PD A 1
H8C1 H 0.3677 -0.1363 0.3737 0.068 Uiso 0.694(5) 1 calc PR A 1
H8C2 H 0.3214 -0.0564 0.3352 0.068 Uiso 0.694(5) 1 calc PR A 1
H8C3 H 0.3211 -0.0445 0.3898 0.068 Uiso 0.694(5) 1 calc PR A 1
C9D C 0.28076(10) 0.2533(2) 0.58739(8) 0.0364(5) Uani 0.932(4) 1 d P A 1
H9D1 H 0.2992 0.2051 0.6165 0.055 Uiso 0.932(4) 1 calc PR A 1
H9D2 H 0.2727 0.1843 0.5616 0.055 Uiso 0.932(4) 1 calc PR A 1
H9D3 H 0.2461 0.2958 0.5915 0.055 Uiso 0.932(4) 1 calc PR A 1
C8A C -0.02306(8) 0.2853(2) 0.48008(8) 0.0446(5) Uani 1 1 d . . .
H8A1 H -0.0107 0.3688 0.4997 0.067 Uiso 1 1 calc R A .
H8A2 H -0.0391 0.2157 0.4981 0.067 Uiso 1 1 calc R . .
H8A3 H -0.0509 0.3140 0.4521 0.067 Uiso 1 1 calc R . .
C9A C 0.00895(10) 0.0830(3) 0.43738(7) 0.0468(5) Uani 1 1 d . . .
H9A1 H -0.0205 0.1044 0.4096 0.070 Uiso 1 1 calc R A .
H9A2 H -0.0047 0.0144 0.4573 0.070 Uiso 1 1 calc R . .
H9A3 H 0.0408 0.0426 0.4274 0.070 Uiso 1 1 calc R . .
C8B C 0.07819(15) -0.1217(3) 0.27111(11) 0.0378(8) Uani 0.589(4) 1 d PD A 1
H8B1 H 0.1055 -0.1259 0.3012 0.057 Uiso 0.589(4) 1 calc PR A 1
H8B2 H 0.0725 -0.2172 0.2575 0.057 Uiso 0.589(4) 1 calc PR A 1
H8B3 H 0.0431 -0.0852 0.2763 0.057 Uiso 0.589(4) 1 calc PR A 1
C9B C 0.0573(5) -0.012(2) 0.1904(2) 0.0385(15) Uani 0.589(4) 1 d PD A 1
H9B1 H 0.0714 0.0519 0.1694 0.058 Uiso 0.589(4) 1 calc PR A 1
H9B2 H 0.0224 0.0251 0.1956 0.058 Uiso 0.589(4) 1 calc PR A 1
H9B3 H 0.0512 -0.1066 0.1760 0.058 Uiso 0.589(4) 1 calc PR A 1
C9BD C 0.11839(19) -0.1196(4) 0.26506(14) 0.0317(10) Uani 0.411(4) 1 d PD A 2
H9B4 H 0.1003 -0.2113 0.2563 0.048 Uiso 0.411(4) 1 calc PR A 2
H9B5 H 0.1273 -0.1097 0.2994 0.048 Uiso 0.411(4) 1 calc PR A 2
H9B6 H 0.1525 -0.1148 0.2537 0.048 Uiso 0.411(4) 1 calc PR A 2
C8CD C 0.4440(2) 0.1313(7) 0.3894(3) 0.0460(19) Uani 0.306(5) 1 d P A 2
H8C4 H 0.4663 0.0453 0.3899 0.069 Uiso 0.306(5) 1 calc PR A 2
H8C5 H 0.4414 0.1547 0.4215 0.069 Uiso 0.306(5) 1 calc PR A 2
H8C6 H 0.4614 0.2103 0.3763 0.069 Uiso 0.306(5) 1 calc PR A 2
C9CD C 0.3598(4) -0.0296(10) 0.3587(4) 0.0455(8) Uani 0.306(5) 1 d PD A 2
H9C4 H 0.3224 -0.0163 0.3395 0.068 Uiso 0.306(5) 1 calc PR A 2
H9C5 H 0.3578 -0.0596 0.3904 0.068 Uiso 0.306(5) 1 calc PR A 2
H9C6 H 0.3789 -0.1026 0.3445 0.068 Uiso 0.306(5) 1 calc PR A 2
C7BD C 0.08008(19) -0.0008(5) 0.24326(19) 0.0279(6) Uani 0.411(4) 1 d PD A 2
H7BD H 0.0456 -0.0038 0.2553 0.034 Uiso 0.411(4) 1 calc PR A 2
C7CD C 0.3911(3) 0.1080(8) 0.3616(4) 0.0363(7) Uani 0.306(5) 1 d PD A 2
H7CD H 0.3978 0.1152 0.3292 0.044 Uiso 0.306(5) 1 calc PR A 2
C8BD C 0.0655(8) -0.007(4) 0.1895(3) 0.0385(15) Uani 0.411(4) 1 d PD A 2
H8B4 H 0.0453 -0.0956 0.1793 0.058 Uiso 0.411(4) 1 calc PR A 2
H8B5 H 0.0994 -0.0051 0.1779 0.058 Uiso 0.411(4) 1 calc PR A 2
H8B6 H 0.0422 0.0741 0.1770 0.058 Uiso 0.411(4) 1 calc PR A 2
C8DD C 0.2893(16) 0.481(3) 0.6277(7) 0.0566(8) Uani 0.068(4) 1 d PD A 2
H8D1 H 0.2652 0.5640 0.6188 0.085 Uiso 0.068(4) 1 calc PR A 2
H8D2 H 0.3250 0.5122 0.6469 0.085 Uiso 0.068(4) 1 calc PR A 2
H8D3 H 0.2719 0.4147 0.6457 0.085 Uiso 0.068(4) 1 calc PR A 2
C7DD C 0.2982(12) 0.408(2) 0.5832(4) 0.0290(4) Uani 0.068(4) 1 d PD A 2
H7DD H 0.3394 0.4151 0.5919 0.035 Uiso 0.068(4) 1 calc PR A 2
C9DD C 0.2970(15) 0.246(2) 0.5759(12) 0.0364(5) Uani 0.068(4) 1 d PD A 2
H9D4 H 0.3058 0.1983 0.6065 0.055 Uiso 0.068(4) 1 calc PR A 2
H9D5 H 0.3243 0.2195 0.5580 0.055 Uiso 0.068(4) 1 calc PR A 2
H9D6 H 0.2601 0.2172 0.5585 0.055 Uiso 0.068(4) 1 calc PR A 2
C8D C 0.33665(13) 0.4701(2) 0.61650(8) 0.0566(8) Uani 0.932(4) 1 d PD A 1
H8D4 H 0.3603 0.5435 0.6076 0.085 Uiso 0.932(4) 1 calc PR A 1
H8D5 H 0.3575 0.4180 0.6439 0.085 Uiso 0.932(4) 1 calc PR A 1
H8D6 H 0.3043 0.5148 0.6243 0.085 Uiso 0.932(4) 1 calc PR A 1

loop_
_atom_site_aniso_label
_atom_site_aniso_U_11
_atom_site_aniso_U_22
_atom_site_aniso_U_33
_atom_site_aniso_U_23
_atom_site_aniso_U_13
_atom_site_aniso_U_12
O1C 0.0404(6) 0.0234(6) 0.0262(6) 0.0022(4) 0.0130(5) -0.0025(5)
C4C 0.0269(8) 0.0408(10) 0.0458(10) -0.0021(8) 0.0062(7) 0.0057(7)
O1B 0.0350(6) 0.0281(6) 0.0303(6) 0.0016(5) 0.0087(5) 0.0045(5)
C3C 0.0278(8) 0.0352(9) 0.0382(9) -0.0057(7) 0.0096(7) 0.0027(7)
O1D 0.0458(7) 0.0217(5) 0.0258(6) 0.0025(4) 0.0067(5) 0.0014(5)
C2C 0.0239(7) 0.0309(8) 0.0294(8) 0.0000(6) 0.0124(6) -0.0026(6)
O1A 0.0452(7) 0.0376(7) 0.0274(6) 0.0042(5) 0.0124(5) 0.0128(6)
C1C 0.0247(7) 0.0281(8) 0.0287(8) 0.0030(6) 0.0122(6) -0.0041(6)
C6C 0.0250(7) 0.0347(9) 0.0310(8) -0.0002(7) 0.0087(6) -0.0094(6)
C5C 0.0232(8) 0.0454(10) 0.0375(9) 0.0018(8) 0.0023(7) -0.0016(7)
C10C 0.0331(9) 0.0336(9) 0.0323(8) 0.0000(7) 0.0048(7) -0.0139(7)
C2D 0.0337(8) 0.0224(7) 0.0266(7) -0.0030(6) 0.0046(6) -0.0104(6)
C3D 0.0288(8) 0.0280(8) 0.0314(8) -0.0006(6) 0.0008(6) -0.0075(6)
C4D 0.0348(8) 0.0270(8) 0.0268(8) 0.0016(6) -0.0001(6) -0.0092(7)
C5D 0.0387(9) 0.0296(8) 0.0240(7) -0.0012(6) 0.0082(6) -0.0076(7)
C6D 0.0388(9) 0.0217(7) 0.0240(7) -0.0043(6) 0.0071(6) -0.0022(6)
C1D 0.0407(9) 0.0166(7) 0.0220(7) -0.0022(5) 0.0056(6) -0.0050(6)
C10D 0.0446(10) 0.0318(9) 0.0240(8) -0.0041(6) 0.0117(7) 0.0073(7)
C2A 0.0296(8) 0.0381(9) 0.0254(8) -0.0024(7) 0.0092(6) 0.0118(7)
C3A 0.0294(8) 0.0429(10) 0.0211(7) -0.0013(7) 0.0082(6) 0.0100(7)
C4A 0.0221(7) 0.0493(10) 0.0246(8) 0.0002(7) 0.0079(6) 0.0071(7)
C5A 0.0198(7) 0.0614(12) 0.0250(8) -0.0017(8) 0.0051(6) 0.0027(7)
C6A 0.0199(7) 0.0602(12) 0.0226(7) 0.0027(7) 0.0058(6) 0.0107(7)
C1A 0.0275(8) 0.0419(10) 0.0264(8) 0.0033(7) 0.0103(6) 0.0130(7)
C10A 0.0213(7) 0.0731(14) 0.0225(8) 0.0053(8) 0.0037(6) 0.0069(8)
C2B 0.0231(7) 0.0516(10) 0.0162(7) 0.0064(7) 0.0017(6) 0.0009(7)
C3B 0.0283(8) 0.0579(12) 0.0219(7) 0.0093(8) -0.0027(6) -0.0148(8)
C4B 0.0433(10) 0.0371(9) 0.0227(8) 0.0069(7) -0.0047(7) -0.0125(8)
C5B 0.0362(9) 0.0287(8) 0.0213(7) 0.0022(6) 0.0017(6) 0.0007(7)
C6B 0.0266(7) 0.0279(8) 0.0182(6) 0.0033(6) 0.0052(5) -0.0004(6)
C1B 0.0272(7) 0.0287(8) 0.0187(7) 0.0040(6) 0.0039(6) 0.0015(6)
C10B 0.0298(8) 0.0294(8) 0.0248(7) -0.0009(6) 0.0120(6) -0.0004(6)
C7C 0.0272(14) 0.0334(16) 0.053(2) 0.0172(12) 0.0183(11) 0.0027(12)
C7D 0.0276(9) 0.0281(9) 0.0294(9) 0.0051(7) 0.0026(7) -0.0013(7)
C7A 0.0262(8) 0.0504(11) 0.0231(7) -0.0007(7) 0.0056(6) 0.0024(7)
C7B 0.0163(17) 0.0298(13) 0.0377(13) -0.0042(10) 0.0062(12) 0.0023(12)
C9C 0.0484(17) 0.0449(17) 0.064(2) 0.0120(15) 0.0268(15) 0.0188(14)
C8C 0.056(3) 0.0452(17) 0.0411(18) 0.0191(13) 0.0245(13) 0.0143(16)
C9D 0.0395(12) 0.0306(9) 0.0373(11) 0.0084(8) 0.0048(8) -0.0059(8)
C8A 0.0355(10) 0.0543(12) 0.0501(11) 0.0026(9) 0.0222(9) 0.0014(9)
C9A 0.0559(12) 0.0553(13) 0.0310(9) -0.0048(9) 0.0135(9) -0.0053(10)
C8B 0.044(2) 0.0274(15) 0.0395(17) -0.0006(12) 0.0048(14) 0.0034(13)
C9B 0.045(3) 0.0396(16) 0.0288(9) -0.0080(9) 0.0046(11) 0.006(3)
C9BD 0.045(3) 0.0212(19) 0.028(2) -0.0009(15) 0.0064(17) -0.0004(17)
C8CD 0.028(3) 0.037(3) 0.073(5) 0.017(3) 0.011(3) 0.015(2)
C9CD 0.056(3) 0.0452(17) 0.0411(18) 0.0191(13) 0.0245(13) 0.0143(16)
C7BD 0.0163(17) 0.0298(13) 0.0377(13) -0.0042(10) 0.0062(12) 0.0023(12)
C7CD 0.0272(14) 0.0334(16) 0.053(2) 0.0172(12) 0.0183(11) 0.0027(12)
C8BD 0.045(3) 0.0396(16) 0.0288(9) -0.0080(9) 0.0046(11) 0.006(3)
C8DD 0.0873(19) 0.0323(11) 0.0322(11) 0.0053(8) -0.0237(11) -0.0129(12)
C7DD 0.0276(9) 0.0281(9) 0.0294(9) 0.0051(7) 0.0026(7) -0.0013(7)
C9DD 0.0395(12) 0.0306(9) 0.0373(11) 0.0084(8) 0.0048(8) -0.0059(8)
C8D 0.0873(19) 0.0323(11) 0.0322(11) 0.0053(8) -0.0237(11) -0.0129(12)

loop_
_atom_type_symbol
_atom_type_description
_atom_type_scat_dispersion_real
_atom_type_scat_dispersion_imag
_atom_type_scat_source
C C 0.0033 0.0016 'International Tables Vol C Tables 4.2.6.8 and 6.1.1.4'
H H 0.0000 0.0000 'International Tables Vol C Tables 4.2.6.8 and 6.1.1.4'
O O 0.0106 0.0060 'International Tables Vol C Tables 4.2.6.8 and 6.1.1.4'

loop_
_geom_angle_atom_site_label_1
_geom_angle_atom_site_label_2
_geom_angle_atom_site_label_3
_geom_angle
C1C O1C H1C 109.5
C5C C4C C3C 117.45(17)
C5C C4C C7CD 121.8(4)
C3C C4C C7CD 118.1(4)
C5C C4C C7C 121.1(2)
C3C C4C C7C 121.3(2)
C1B O1B H1B 109.5
C2C C3C C4C 122.45(17)
C2C C3C H3C 118.8
C4C C3C H3C 118.8
C1D O1D H1D 109.5
C3C C2C C1C 118.08(15)
C3C C2C C10B 120.00(15)
C1C C2C C10B 121.92(15)
C1A O1A H1A 109.5
O1C C1C C2C 118.64(14)
O1C C1C C6C 119.79(15)
C2C C1C C6C 121.55(16)
C1C C6C C5C 117.88(16)
C1C C6C C10C 121.88(16)
C5C C6C C10C 120.20(16)
C4C C5C C6C 122.58(17)
C4C C5C H5C 118.7
C6C C5C H5C 118.7
C2D C10C C6C 112.52(13)
C2D C10C H10A 109.1
C6C C10C H10A 109.1
C2D C10C H10B 109.1
C6C C10C H10B 109.1
H10A C10C H10B 107.8
C3D C2D C1D 118.45(15)
C3D C2D C10C 119.48(16)
C1D C2D C10C 122.00(15)
C4D C3D C2D 122.02(16)
C4D C3D H3D 119.0
C2D C3D H3D 119.0
C5D C4D C3D 117.73(15)
C5D C4D C7D 122.92(16)
C3D C4D C7D 119.31(16)
C5D C4D C7DD 98.9(11)
C3D C4D C7DD 141.4(11)
C4D C5D C6D 122.69(16)
C4D C5D H5D 118.7
C6D C5D H5D 118.7
C1D C6D C5D 117.44(16)
C1D C6D C10D 122.08(15)
C5D C6D C10D 120.45(15)
O1D C1D C6D 120.24(15)
O1D C1D C2D 118.11(14)
C6D C1D C2D 121.65(15)
C2A C10D C6D 113.71(13)
C2A C10D H10C 108.8
C6D C10D H10C 108.8
C2A C10D H10D 108.8
C6D C10D H10D 108.8
H10C C10D H10D 107.7
C3A C2A C1A 117.53(17)
C3A C2A C10D 120.85(15)
C1A C2A C10D 121.60(16)
C2A C3A C4A 122.75(15)
C2A C3A H3A 118.6
C4A C3A H3A 118.6
C3A C4A C5A 117.71(17)
C3A C4A C7A 119.88(14)
C5A C4A C7A 122.37(16)
C6A C5A C4A 121.84(18)
C6A C5A H5A 119.1
C4A C5A H5A 119.1
C1A C6A C5A 118.36(15)
C1A C6A C10A 121.88(17)
C5A C6A C10A 119.77(17)
O1A C1A C6A 120.26(15)
O1A C1A C2A 117.96(16)
C6A C1A C2A 121.77(17)
C2B C10A C6A 113.13(14)
C2B C10A H10E 109.0
C6A C10A H10E 109.0
C2B C10A H10F 109.0
C6A C10A H10F 109.0
H10E C10A H10F 107.8
C3B C2B C1B 117.98(16)
C3B C2B C10A 120.27(16)
C1B C2B C10A 121.75(17)
C2B C3B C4B 122.35(16)
C2B C3B H3B 118.8
C4B C3B H3B 118.8
C5B C4B C3B 117.52(16)
C5B C4B C7BD 134.8(3)
C3B C4B C7BD 107.6(2)
C5B C4B C7B 113.3(2)
C3B C4B C7B 129.21(19)
C4B C5B C6B 122.62(17)
C4B C5B H5B 118.7
C6B C5B H5B 118.7
C5B C6B C1B 117.86(15)
C5B C6B C10B 120.10(14)
C1B C6B C10B 122.03(14)
O1B C1B C6B 119.83(14)
O1B C1B C2B 118.55(15)
C6B C1B C2B 121.60(16)
C6B C10B C2C 113.93(12)
C6B C10B H10G 108.8
C2C C10B H10G 108.8
C6B C10B H10H 108.8
C2C C10B H10H 108.8
H10G C10B H10H 107.7
C8C C7C C4C 114.5(3)
C8C C7C C9C 107.1(3)
C4C C7C C9C 107.3(2)
C8C C7C H7C 109.3
C4C C7C H7C 109.3
C9C C7C H7C 109.3
C8D C7D C9D 112.06(19)
C8D C7D C4D 110.41(16)
C9D C7D C4D 112.88(15)
C8D C7D H7D 107.0
C9D C7D H7D 107.0
C4D C7D H7D 107.0
C4A C7A C9A 114.05(14)
C4A C7A C8A 110.61(16)
C9A C7A C8A 110.35(16)
C4A C7A H7A 107.2
C9A C7A H7A 107.2
C8A C7A H7A 107.2
C9B C7B C8B 110.7(8)
C9B C7B C4B 107.7(9)
C8B C7B C4B 111.6(2)
C9B C7B H7B 109.0
C8B C7B H7B 109.0
C4B C7B H7B 109.0
C7C C9C H9C1 109.5
C7C C9C H9C2 109.5
H9C1 C9C H9C2 109.5
C7C C9C H9C3 109.5
H9C1 C9C H9C3 109.5
H9C2 C9C H9C3 109.5
C7C C8C H8C1 109.5
C7C C8C H8C2 109.5
H8C1 C8C H8C2 109.5
C7C C8C H8C3 109.5
H8C1 C8C H8C3 109.5
H8C2 C8C H8C3 109.5
C7D C9D H9D1 109.5
C7D C9D H9D2 109.5
H9D1 C9D H9D2 109.5
C7D C9D H9D3 109.5
H9D1 C9D H9D3 109.5
H9D2 C9D H9D3 109.5
C7A C8A H8A1 109.5
C7A C8A H8A2 109.5
H8A1 C8A H8A2 109.5
C7A C8A H8A3 109.5
H8A1 C8A H8A3 109.5
H8A2 C8A H8A3 109.5
C7A C9A H9A1 109.5
C7A C9A H9A2 109.5
H9A1 C9A H9A2 109.5
C7A C9A H9A3 109.5
H9A1 C9A H9A3 109.5
H9A2 C9A H9A3 109.5
C7B C8B H8B1 109.5
C7B C8B H8B2 109.5
H8B1 C8B H8B2 109.5
C7B C8B H8B3 109.5
H8B1 C8B H8B3 109.5
H8B2 C8B H8B3 109.5
C7B C9B H9B1 109.5
C7B C9B H9B2 109.5
H9B1 C9B H9B2 109.5
C7B C9B H9B3 109.5
H9B1 C9B H9B3 109.5
H9B2 C9B H9B3 109.5
C7BD C9BD H9B4 109.5
C7BD C9BD H9B5 109.5
H9B4 C9BD H9B5 109.5
C7BD C9BD H9B6 109.5
H9B4 C9BD H9B6 109.5
H9B5 C9BD H9B6 109.5
C7CD C8CD H8C4 109.5
C7CD C8CD H8C5 109.5
H8C4 C8CD H8C5 109.5
C7CD C8CD H8C6 109.5
H8C4 C8CD H8C6 109.5
H8C5 C8CD H8C6 109.5
C7CD C9CD H9C4 109.5
C7CD C9CD H9C5 109.5
H9C4 C9CD H9C5 109.5
C7CD C9CD H9C6 109.5
H9C4 C9CD H9C6 109.5
H9C5 C9CD H9C6 109.5
C4B C7BD C9BD 106.4(3)
C4B C7BD C8BD 108.5(13)
C9BD C7BD C8BD 112.4(11)
C4B C7BD H7BD 109.8
C9BD C7BD H7BD 109.8
C8BD C7BD H7BD 109.8
C8CD C7CD C4C 117.2(7)
C8CD C7CD C9CD 125.0(7)
C4C C7CD C9CD 105.6(6)
C8CD C7CD H7CD 101.7
C4C C7CD H7CD 101.7
C9CD C7CD H7CD 101.7
C7BD C8BD H8B4 109.5
C7BD C8BD H8B5 109.5
H8B4 C8BD H8B5 109.5
C7BD C8BD H8B6 109.5
H8B4 C8BD H8B6 109.5
H8B5 C8BD H8B6 109.5
C7DD C8DD H8D1 109.5
C7DD C8DD H8D2 109.5
H8D1 C8DD H8D2 109.5
C7DD C8DD H8D3 109.5
H8D1 C8DD H8D3 109.5
H8D2 C8DD H8D3 109.5
C8DD C7DD C9DD 124(2)
C8DD C7DD C4D 135.9(18)
C9DD C7DD C4D 97.0(16)
C8DD C7DD H7DD 95.3
C9DD C7DD H7DD 95.3
C4D C7DD H7DD 95.3
C7DD C9DD H9D4 109.5
C7DD C9DD H9D5 109.5
H9D4 C9DD H9D5 109.5
C7DD C9DD H9D6 109.5
H9D4 C9DD H9D6 109.5
H9D5 C9DD H9D6 109.5
C7D C8D H8D4 109.5
C7D C8D H8D5 109.5
H8D4 C8D H8D5 109.5
C7D C8D H8D6 109.5
H8D4 C8D H8D6 109.5
H8D5 C8D H8D6 109.5

loop_
_geom_bond_atom_site_label_1
_geom_bond_atom_site_label_2
_geom_bond_distance
O1C C1C 1.385(2)
O1C H1C 0.8400
C4C C5C 1.384(3)
C4C C3C 1.393(3)
C4C C7CD 1.488(6)
C4C C7C 1.556(4)
O1B C1B 1.382(2)
O1B H1B 0.8400
C3C C2C 1.390(2)
C3C H3C 0.9500
O1D C1D 1.3842(19)
O1D H1D 0.8400
C2C C1C 1.394(2)
C2C C10B 1.519(2)
O1A C1A 1.383(2)
O1A H1A 0.8400
C1C C6C 1.395(2)
C6C C5C 1.396(3)
C6C C10C 1.517(2)
C5C H5C 0.9500
C10C C2D 1.515(2)
C10C H10A 0.9900
C10C H10B 0.9900
C2D C3D 1.389(2)
C2D C1D 1.394(2)
C3D C4D 1.387(2)
C3D H3D 0.9500
C4D C5D 1.386(3)
C4D C7D 1.521(2)
C4D C7DD 1.541(8)
C5D C6D 1.398(2)
C5D H5D 0.9500
C6D C1D 1.393(2)
C6D C10D 1.520(2)
C10D C2A 1.519(3)
C10D H10C 0.9900
C10D H10D 0.9900
C2A C3A 1.387(3)
C2A C1A 1.405(2)
C3A C4A 1.393(3)
C3A H3A 0.9500
C4A C5A 1.395(2)
C4A C7A 1.518(3)
C5A C6A 1.394(3)
C5A H5A 0.9500
C6A C1A 1.391(3)
C6A C10A 1.528(2)
C10A C2B 1.517(2)
C10A H10E 0.9900
C10A H10F 0.9900
C2B C3B 1.389(3)
C2B C1B 1.393(2)
C3B C4B 1.390(3)
C3B H3B 0.9500
C4B C5B 1.382(3)
C4B C7BD 1.473(5)
C4B C7B 1.581(3)
C5B C6B 1.391(2)
C5B H5B 0.9500
C6B C1B 1.392(2)
C6B C10B 1.518(2)
C10B H10G 0.9900
C10B H10H 0.9900
C7C C8C 1.511(4)
C7C C9C 1.591(4)
C7C H7C 1.0000
C7D C8D 1.509(3)
C7D C9D 1.512(3)
C7D H7D 1.0000
C7A C9A 1.521(3)
C7A C8A 1.530(2)
C7A H7A 1.0000
C7B C9B 1.523(7)
C7B C8B 1.538(4)
C7B H7B 1.0000
C9C H9C1 0.9800
C9C H9C2 0.9800
C9C H9C3 0.9800
C8C H8C1 0.9800
C8C H8C2 0.9800
C8C H8C3 0.9800
C9D H9D1 0.9800
C9D H9D2 0.9800
C9D H9D3 0.9800
C8A H8A1 0.9800
C8A H8A2 0.9800
C8A H8A3 0.9800
C9A H9A1 0.9800
C9A H9A2 0.9800
C9A H9A3 0.9800
C8B H8B1 0.9800
C8B H8B2 0.9800
C8B H8B3 0.9800
C9B H9B1 0.9800
C9B H9B2 0.9800
C9B H9B3 0.9800
C9BD C7BD 1.512(5)
C9BD H9B4 0.9800
C9BD H9B5 0.9800
C9BD H9B6 0.9800
C8CD C7CD 1.395(11)
C8CD H8C4 0.9800
C8CD H8C5 0.9800
C8CD H8C6 0.9800
C9CD C7CD 1.503(7)
C9CD H9C4 0.9800
C9CD H9C5 0.9800
C9CD H9C6 0.9800
C7BD C8BD 1.530(8)
C7BD H7BD 1.0000
C7CD H7CD 1.0000
C8BD H8B4 0.9800
C8BD H8B5 0.9800
C8BD H8B6 0.9800
C8DD C7DD 1.532(8)
C8DD H8D1 0.9800
C8DD H8D2 0.9800
C8DD H8D3 0.9800
C7DD C9DD 1.534(8)
C7DD H7DD 1.0000
C9DD H9D4 0.9800
C9DD H9D5 0.9800
C9DD H9D6 0.9800
C8D H8D4 0.9800
C8D H8D5 0.9800
C8D H8D6 0.9800

loop_
_geom_torsion_atom_site_label_1
_geom_torsion_atom_site_label_2
_geom_torsion_atom_site_label_3
_geom_torsion_atom_site_label_4
_geom_torsion
C5C C4C C3C C2C 0.2(3)
C7CD C4C C3C C2C -161.8(3)
C7C C4C C3C C2C 176.73(19)
C4C C3C C2C C1C 0.3(3)
C4C C3C C2C C10B -179.63(16)
C3C C2C C1C O1C 177.84(14)
C10B C2C C1C O1C -2.2(2)
C3C C2C C1C C6C -0.8(2)
C10B C2C C1C C6C 179.15(14)
O1C C1C C6C C5C -177.88(14)
C2C C1C C6C C5C 0.8(2)
O1C C1C C6C C10C 4.5(2)
C2C C1C C6C C10C -176.89(14)
C3C C4C C5C C6C -0.2(3)
C7CD C4C C5C C6C 161.1(4)
C7C C4C C5C C6C -176.80(19)
C1C C6C C5C C4C -0.2(3)
C10C C6C C5C C4C 177.47(16)
C1C C6C C10C C2D 90.13(19)
C5C C6C C10C C2D -87.5(2)
C6C C10C C2D C3D 90.85(19)
C6C C10C C2D C1D -86.0(2)
C1D C2D C3D C4D 0.2(2)
C10C C2D C3D C4D -176.72(15)
C2D C3D C4D C5D 0.6(2)
C2D C3D C4D C7D -177.22(15)
C2D C3D C4D C7DD -159.1(13)
C3D C4D C5D C6D -0.6(3)
C7D C4D C5D C6D 177.21(16)
C7DD C4D C5D C6D 166.8(8)
C4D C5D C6D C1D -0.4(2)
C4D C5D C6D C10D 178.05(15)
C5D C6D C1D O1D -178.08(14)
C10D C6D C1D O1D 3.5(2)
C5D C6D C1D C2D 1.3(2)
C10D C6D C1D C2D -177.11(15)
C3D C2D C1D O1D 178.15(14)
C10C C2D C1D O1D -5.0(2)
C3D C2D C1D C6D -1.2(2)
C10C C2D C1D C6D 175.65(15)
C1D C6D C10D C2A 86.77(19)
C5D C6D C10D C2A -91.56(18)
C6D C10D C2A C3A 89.28(19)
C6D C10D C2A C1A -89.11(19)
C1A C2A C3A C4A 0.2(2)
C10D C2A C3A C4A -178.31(15)
C2A C3A C4A C5A 1.5(2)
C2A C3A C4A C7A -176.23(15)
C3A C4A C5A C6A -1.6(3)
C7A C4A C5A C6A 176.04(16)
C4A C5A C6A C1A 0.1(3)
C4A C5A C6A C10A 179.93(16)
C5A C6A C1A O1A -177.17(15)
C10A C6A C1A O1A 3.0(2)
C5A C6A C1A C2A 1.6(2)
C10A C6A C1A C2A -178.19(15)
C3A C2A C1A O1A 177.07(14)
C10D C2A C1A O1A -4.5(2)
C3A C2A C1A C6A -1.8(2)
C10D C2A C1A C6A 176.69(15)
C1A C6A C10A C2B 91.0(2)
C5A C6A C10A C2B -88.9(2)
C6A C10A C2B C3B 94.9(2)
C6A C10A C2B C1B -84.4(2)
C1B C2B C3B C4B 0.0(2)
C10A C2B C3B C4B -179.33(15)
C2B C3B C4B C5B 1.6(2)
C2B C3B C4B C7BD -175.5(2)
C2B C3B C4B C7B -176.6(2)
C3B C4B C5B C6B -0.9(2)
C7BD C4B C5B C6B 175.2(3)
C7B C4B C5B C6B 177.52(18)
C4B C5B C6B C1B -1.3(2)
C4B C5B C6B C10B 178.14(15)
C5B C6B C1B O1B -175.25(13)
C10B C6B C1B O1B 5.4(2)
C5B C6B C1B C2B 2.9(2)
C10B C6B C1B C2B -176.47(14)
C3B C2B C1B O1B 175.88(13)
C10A C2B C1B O1B -4.8(2)
C3B C2B C1B C6B -2.3(2)
C10A C2B C1B C6B 177.00(14)
C5B C6B C10B C2C -96.26(17)
C1B C6B C10B C2C 83.11(19)
C3C C2C C10B C6B 89.02(18)
C1C C2C C10B C6B -90.96(18)
C5C C4C C7C C8C 125.4(3)
C3C C4C C7C C8C -51.0(3)
C7CD C4C C7C C8C -136.8(16)
C5C C4C C7C C9C -115.9(3)
C3C C4C C7C C9C 67.7(3)
C7CD C4C C7C C9C -18.1(14)
C5D C4D C7D C8D -78.4(2)
C3D C4D C7D C8D 99.3(2)
C7DD C4D C7D C8D -54(2)
C5D C4D C7D C9D 47.8(3)
C3D C4D C7D C9D -134.4(2)
C7DD C4D C7D C9D 72(2)
C3A C4A C7A C9A -153.83(17)
C5A C4A C7A C9A 28.6(2)
C3A C4A C7A C8A 81.1(2)
C5A C4A C7A C8A -96.5(2)
C5B C4B C7B C9B -105.4(6)
C3B C4B C7B C9B 72.8(6)
C7BD C4B C7B C9B 70.1(10)
C5B C4B C7B C8B 133.0(2)
C3B C4B C7B C8B -48.8(3)
C7BD C4B C7B C8B -51.5(7)
C5B C4B C7BD C9BD 55.9(5)
C3B C4B C7BD C9BD -127.7(3)
C7B C4B C7BD C9BD 50.1(6)
C5B C4B C7BD C8BD -65.2(10)
C3B C4B C7BD C8BD 111.2(9)
C7B C4B C7BD C8BD -71.0(11)
C5C C4C C7CD C8CD -12.8(8)
C3C C4C C7CD C8CD 148.4(6)
C7C C4C C7CD C8CD -106.6(18)
C5C C4C C7CD C9CD 131.7(5)
C3C C4C C7CD C9CD -67.1(7)
C7C C4C C7CD C9CD 37.8(12)
C5D C4D C7DD C8DD -52(3)
C3D C4D C7DD C8DD 110(3)
C7D C4D C7DD C8DD 149(5)
C5D C4D C7DD C9DD 109(2)
C3D C4D C7DD C9DD -89(2)
C7D C4D C7DD C9DD -50.4(19)
